data_2008888
loop_
_publ_author_name
'Henderson, William'
'Oliver, Allen G.'

_publ_section_title
;<i>cis</i>-Bis(cyanomethyl)bis(triphenylphosphine)platinum(II)--dichloromethane
 (1/0.6)
;
_journal_issue 9
_journal_name_full 'Acta Crystallographica Section C'
_journal_page_first 1406
_journal_page_last 1408
_journal_paper_doi 10.1107/S0108270199007490
_journal_volume 55
_journal_year 1999
_chemical_formula_iupac '[Pt (C2 H2 N)2 (C18 H15 P)2] , 0.6C H2 Cl2'
_chemical_formula_moiety 'C40 H34 N2 P2 Pt, 0.6C H2 Cl2'
_chemical_formula_sum 'C40.5 H35 Cl N2 P2 Pt'
_chemical_formula_weight 850.71
_chemical_name_systematic
;
cis-Bis(cyanomethyl)bis(triphenylphosphine)platinum(II) 0.6 dichloromethane
solvate
;
_space_group_IT_number 2
_symmetry_cell_setting triclinic
_symmetry_space_group_name_Hall '-P 1'
_symmetry_space_group_name_H-M 'P -1'
_audit_creation_method SHELXL97
_cell_angle_alpha 87.3600(10)
_cell_angle_beta 81.6040(10)
_cell_angle_gamma 74.8390(10)
_cell_formula_units_Z 2
_cell_length_a 10.2264(2)
_cell_length_b 10.36060(10)
_cell_length_c 18.0965(3)
_cell_measurement_reflns_used 8192
_cell_measurement_temperature 203(2)
_cell_measurement_theta_max 26.00
_cell_measurement_theta_min 2.08
_cell_volume 1830.72(5)
_computing_cell_refinement 'SAINT (Siemens, 1994a)'
_computing_data_collection 'SMART (Siemens, 1994a)'
_computing_data_reduction SAINT
_computing_molecular_graphics 'SHELXTL (Siemens, 1994b)'
_computing_publication_material SHELXL97
_computing_structure_refinement 'SHELXL97 (Sheldrick, 1997b)'
_computing_structure_solution 'SHELXS97 (Sheldrick, 1997a)'
_diffrn_ambient_temperature 203(2)
_diffrn_measured_fraction_theta_full 0.983
_diffrn_measured_fraction_theta_max 0.983
_diffrn_measurement_device_type 'Siemens SMART CCD'
_diffrn_measurement_method multi-scan
_diffrn_radiation_monochromator graphite
_diffrn_radiation_source 'fine-focus sealed tube'
_diffrn_radiation_type MoK\a
_diffrn_radiation_wavelength 0.71073
_diffrn_reflns_av_R_equivalents 0.049
_diffrn_reflns_av_sigmaI/netI 0.083
_diffrn_reflns_limit_h_max 12
_diffrn_reflns_limit_h_min -12
_diffrn_reflns_limit_k_max 12
_diffrn_reflns_limit_k_min -12
_diffrn_reflns_limit_l_max 22
_diffrn_reflns_limit_l_min 0
_diffrn_reflns_number 13799
_diffrn_reflns_theta_full 26.00
_diffrn_reflns_theta_max 26
_diffrn_reflns_theta_min 2.08
_diffrn_standards_decay_% none
_exptl_absorpt_coefficient_mu 4.038
_exptl_absorpt_correction_T_max 0.837
_exptl_absorpt_correction_T_min 0.439
_exptl_absorpt_correction_type empirical
_exptl_absorpt_process_details 'Blessing, 1995'
_exptl_crystal_colour yellow
_exptl_crystal_density_diffrn 1.549
_exptl_crystal_density_method 'not measured'
_exptl_crystal_description tablet
_exptl_crystal_F_000 848
_exptl_crystal_size_max 0.25
_exptl_crystal_size_mid 0.21
_exptl_crystal_size_min 0.06
_refine_diff_density_max 2.930
_refine_diff_density_min -1.703
_refine_ls_extinction_method none
_refine_ls_goodness_of_fit_ref 0.968
_refine_ls_hydrogen_treatment constr
_refine_ls_matrix_type full
_refine_ls_number_parameters 406
_refine_ls_number_reflns 7070
_refine_ls_number_restraints 0
_refine_ls_restrained_S_all 0.968
_refine_ls_R_factor_all 0.062
_refine_ls_R_factor_gt 0.047
_refine_ls_shift/su_max 0.001
_refine_ls_shift/su_mean 0.000
_refine_ls_structure_factor_coef Fsqd
_refine_ls_weighting_details 'w = 1/[\s^2^(Fo^2^)+(0.0571P)^2^] where P=(Fo^2^+2Fc^2^)/3'
_refine_ls_weighting_scheme calc
_refine_ls_wR_factor_ref 0.113
_reflns_number_gt 5644
_reflns_number_total 7070
_reflns_threshold_expression I>2\s(I)
_cod_data_source_file fg1536.cif
_cod_data_source_block ptccn
_cod_depositor_comments
;
The following automatic conversions were performed:
'_geom_bond_publ_flag' value 'Y' changed to 'y' according to
'/home/saulius/struct/CIF-dictionaries/cif_core.dic' dictionary named
'cif_core.dic' version 2.4.1 from 2010-06-29 (8 times).

Automatic conversion script
Id: cif_fix_enum 1527 2010-12-29 10:47:43Z saulius 

The following automatic conversions were performed:

'_geom_bond_publ_flag' value 'Y' changed to 'y' according to
/home/saulius/struct/CIF-dictionaries/cif_core.dic dictionary named
'cif_core.dic' version 2.4.1 from 2010-06-29 (8
times).

'_geom_angle_publ_flag' value 'Y' changed to 'y' according
to /home/saulius/struct/CIF-dictionaries/cif_core.dic dictionary
named 'cif_core.dic' version 2.4.1 from 2010-06-29 (10 times).

Automatic conversion script
Id: cif_fix_values 1715 2011-07-08 13:25:40Z adriana 

The following automatic conversions were performed:

'_refine_ls_weighting_scheme' value 'calc w =
1/[\s^2^(Fo^2^)+(0.0571P)^2^] where P=(Fo^2^+2Fc^2^)/3' was changed
to 'calc'. New tag '_refine_ls_weighting_details' was created. The
value of the new tag was set to 'w = 1/[\s^2^(Fo^2^)+(0.0571P)^2^]
where P=(Fo^2^+2Fc^2^)/3'.

Automatic conversion script
Id: cif_fix_values 3143 2015-03-26 13:38:13Z robertas 
;
_cod_original_sg_symbol_H-M P-1
_cod_database_code 2008888

loop_
_symmetry_equiv_pos_as_xyz
'x, y, z'
'-x, -y, -z'

loop_
_atom_site_label
_atom_site_fract_x
_atom_site_fract_y
_atom_site_fract_z
_atom_site_U_iso_or_equiv
_atom_site_adp_type
_atom_site_calc_flag
_atom_site_refinement_flags
_atom_site_occupancy
_atom_site_disorder_assembly
_atom_site_disorder_group
_atom_site_type_symbol
Pt 0.87600(2) 0.91173(3) 0.721586(14) 0.03066(10) Uani d . 1 . . Pt
P1 0.91172(17) 0.75145(19) 0.63215(9) 0.0313(4) Uani d . 1 . . P
P2 0.98602(17) 0.77783(19) 0.81177(9) 0.0303(4) Uani d . 1 . . P
N1 0.5204(8) 1.0782(13) 0.6661(5) 0.112(4) Uani d . 1 . . N
C1 0.6338(9) 1.0731(10) 0.6597(5) 0.059(2) Uani d . 1 . . C
C2 0.7764(7) 1.0591(7) 0.6502(4) 0.0375(16) Uani d . 1 . . C
H2A 0.7936 1.1449 0.6602 0.045 Uiso calc R 1 . . H
H2B 0.8145 1.0354 0.5983 0.045 Uiso calc R 1 . . H
N2 0.5854(9) 1.1847(10) 0.8325(5) 0.086(3) Uani d . 1 . . N
C3 0.7005(9) 1.1364(8) 0.8171(4) 0.0478(19) Uani d . 1 . . C
C4 0.8430(7) 1.0718(7) 0.7982(4) 0.0371(16) Uani d . 1 . . C
H4A 0.8815 1.0368 0.8438 0.044 Uiso calc R 1 . . H
H4B 0.8911 1.1376 0.7759 0.044 Uiso calc R 1 . . H
C11 1.0942(7) 0.6720(7) 0.6092(4) 0.0339(16) Uani d . 1 . . C
C12 1.1549(8) 0.5363(9) 0.6058(4) 0.047(2) Uani d . 1 . . C
H12A 1.1010 0.4748 0.6143 0.057 Uiso calc R 1 . . H
C13 1.2970(9) 0.4910(10) 0.5894(4) 0.060(3) Uani d . 1 . . C
H13A 1.3385 0.3987 0.5873 0.072 Uiso calc R 1 . . H
C14 1.3773(9) 0.5801(14) 0.5764(5) 0.078(4) Uani d . 1 . . C
H14A 1.4727 0.5480 0.5648 0.093 Uiso calc R 1 . . H
C15 1.3197(8) 0.7133(12) 0.5800(5) 0.064(3) Uani d . 1 . . C
H15A 1.3755 0.7730 0.5718 0.077 Uiso calc R 1 . . H
C16 1.1782(7) 0.7628(10) 0.5960(4) 0.052(2) Uani d . 1 . . C
H16A 1.1386 0.8555 0.5979 0.063 Uiso calc R 1 . . H
C21 0.8579(7) 0.8059(7) 0.5405(4) 0.0344(16) Uani d . 1 . . C
C22 0.7179(8) 0.8342(9) 0.5339(4) 0.050(2) Uani d . 1 . . C
H22A 0.6546 0.8278 0.5762 0.060 Uiso calc R 1 . . H
C23 0.6724(8) 0.8711(9) 0.4663(4) 0.053(2) Uani d . 1 . . C
H23A 0.5784 0.8891 0.4629 0.063 Uiso calc R 1 . . H
C24 0.7639(8) 0.8822(9) 0.4029(4) 0.051(2) Uani d . 1 . . C
H24A 0.7326 0.9065 0.3566 0.061 Uiso calc R 1 . . H
C25 0.9013(9) 0.8569(10) 0.4090(4) 0.057(2) Uani d . 1 . . C
H25A 0.9639 0.8650 0.3666 0.068 Uiso calc R 1 . . H
C26 0.9480(8) 0.8198(9) 0.4770(4) 0.048(2) Uani d . 1 . . C
H26A 1.0418 0.8038 0.4802 0.058 Uiso calc R 1 . . H
C31 0.8172(7) 0.6247(7) 0.6543(4) 0.0340(16) Uani d . 1 . . C
C32 0.7192(7) 0.6404(8) 0.7186(4) 0.0415(18) Uani d . 1 . . C
H32A 0.7066 0.7121 0.7511 0.050 Uiso calc R 1 . . H
C33 0.6403(8) 0.5470(9) 0.7333(4) 0.053(2) Uani d . 1 . . C
H33A 0.5755 0.5561 0.7766 0.063 Uiso calc R 1 . . H
C34 0.6560(8) 0.4447(9) 0.6865(5) 0.056(2) Uani d . 1 . . C
H34A 0.6041 0.3820 0.6984 0.067 Uiso calc R 1 . . H
C35 0.7488(8) 0.4311(8) 0.6205(5) 0.049(2) Uani d . 1 . . C
H35A 0.7566 0.3621 0.5869 0.059 Uiso calc R 1 . . H
C36 0.8288(8) 0.5206(8) 0.6056(4) 0.0427(18) Uani d . 1 . . C
H36A 0.8922 0.5111 0.5617 0.051 Uiso calc R 1 . . H
C41 1.0823(7) 0.6031(7) 0.7975(3) 0.0323(15) Uani d . 1 . . C
C42 1.0103(8) 0.5072(8) 0.7945(4) 0.0409(17) Uani d . 1 . . C
H42A 0.9142 0.5331 0.7996 0.049 Uiso calc R 1 . . H
C43 1.0799(10) 0.3720(8) 0.7840(5) 0.055(2) Uani d . 1 . . C
H43A 1.0310 0.3073 0.7822 0.066 Uiso calc R 1 . . H
C44 1.2219(10) 0.3346(10) 0.7763(4) 0.060(2) Uani d . 1 . . C
H44A 1.2695 0.2444 0.7688 0.072 Uiso calc R 1 . . H
C45 1.2916(9) 0.4283(9) 0.7795(4) 0.056(2) Uani d . 1 . . C
H45A 1.3876 0.4021 0.7746 0.067 Uiso calc R 1 . . H
C46 1.2249(7) 0.5602(8) 0.7897(4) 0.0442(18) Uani d . 1 . . C
H46A 1.2759 0.6232 0.7914 0.053 Uiso calc R 1 . . H
C51 1.1122(7) 0.8575(8) 0.8389(4) 0.0357(16) Uani d . 1 . . C
C52 1.2107(8) 0.8842(9) 0.7816(4) 0.049(2) Uani d . 1 . . C
H52A 1.2096 0.8620 0.7320 0.059 Uiso calc R 1 . . H
C53 1.3102(8) 0.9436(9) 0.7987(5) 0.054(2) Uani d . 1 . . C
H53A 1.3778 0.9587 0.7607 0.065 Uiso calc R 1 . . H
C54 1.3101(8) 0.9801(9) 0.8702(5) 0.057(2) Uani d . 1 . . C
H54A 1.3773 1.0206 0.8810 0.069 Uiso calc R 1 . . H
C55 1.2125(9) 0.9582(10) 0.9268(5) 0.060(2) Uani d . 1 . . C
H55A 1.2116 0.9862 0.9756 0.072 Uiso calc R 1 . . H
C56 1.1149(8) 0.8945(9) 0.9118(4) 0.051(2) Uani d . 1 . . C
H56A 1.0507 0.8764 0.9509 0.062 Uiso calc R 1 . . H
C61 0.8704(7) 0.7631(7) 0.8967(4) 0.0355(16) Uani d . 1 . . C
C62 0.7294(7) 0.8263(7) 0.9021(4) 0.0375(16) Uani d . 1 . . C
H62A 0.6942 0.8781 0.8621 0.045 Uiso calc R 1 . . H
C63 0.6423(8) 0.8117(8) 0.9671(4) 0.0432(18) Uani d . 1 . . C
H63A 0.5485 0.8549 0.9710 0.052 Uiso calc R 1 . . H
C64 0.6931(8) 0.7345(8) 1.0254(4) 0.0464(19) Uani d . 1 . . C
H64A 0.6337 0.7246 1.0689 0.056 Uiso calc R 1 . . H
C65 0.8294(9) 0.6718(9) 1.0207(4) 0.051(2) Uani d . 1 . . C
H65A 0.8630 0.6196 1.0611 0.061 Uiso calc R 1 . . H
C66 0.9193(7) 0.6846(8) 0.9564(4) 0.0416(18) Uani d . 1 . . C
H66A 1.0127 0.6404 0.9535 0.050 Uiso calc R 1 . . H

loop_
_atom_site_aniso_label
_atom_site_aniso_U_11
_atom_site_aniso_U_22
_atom_site_aniso_U_33
_atom_site_aniso_U_12
_atom_site_aniso_U_13
_atom_site_aniso_U_23
Pt 0.02451(14) 0.03889(17) 0.02553(14) -0.00522(10) 0.00174(9) -0.00287(10)
P1 0.0285(9) 0.0403(11) 0.0231(8) -0.0070(7) -0.0006(7) -0.0014(8)
P2 0.0273(8) 0.0384(11) 0.0237(8) -0.0068(7) -0.0005(7) -0.0050(7)
N1 0.039(5) 0.212(13) 0.078(6) -0.018(6) -0.014(5) 0.014(7)
C1 0.045(5) 0.080(7) 0.041(5) 0.003(4) -0.009(4) 0.001(4)
C2 0.034(4) 0.032(4) 0.042(4) -0.004(3) 0.001(3) 0.001(3)
N2 0.058(5) 0.093(7) 0.086(6) 0.008(5) 0.014(5) -0.021(5)
C3 0.053(5) 0.041(5) 0.043(5) -0.003(4) -0.001(4) -0.012(4)
C4 0.033(4) 0.034(4) 0.042(4) -0.007(3) -0.004(3) -0.003(3)
C11 0.028(3) 0.047(5) 0.021(3) -0.002(3) 0.001(3) -0.005(3)
C12 0.045(4) 0.063(6) 0.028(4) -0.002(4) -0.005(3) -0.006(4)
C13 0.050(5) 0.078(7) 0.032(4) 0.021(5) -0.007(4) -0.017(4)
C14 0.035(5) 0.144(11) 0.036(5) 0.009(6) 0.002(4) -0.023(6)
C15 0.027(4) 0.114(9) 0.048(5) -0.016(5) 0.005(4) -0.015(5)
C16 0.032(4) 0.086(7) 0.038(4) -0.016(4) 0.003(3) -0.014(4)
C21 0.032(4) 0.049(5) 0.023(3) -0.012(3) 0.000(3) -0.003(3)
C22 0.038(4) 0.082(7) 0.030(4) -0.013(4) -0.007(3) 0.007(4)
C23 0.040(4) 0.075(6) 0.043(5) -0.010(4) -0.012(4) 0.003(4)
C24 0.060(5) 0.063(6) 0.031(4) -0.013(4) -0.013(4) -0.002(4)
C25 0.055(5) 0.088(7) 0.025(4) -0.024(5) 0.007(4) 0.008(4)
C26 0.037(4) 0.076(6) 0.033(4) -0.018(4) -0.003(3) 0.010(4)
C31 0.032(4) 0.045(4) 0.027(3) -0.013(3) -0.004(3) 0.000(3)
C32 0.038(4) 0.052(5) 0.034(4) -0.013(4) 0.000(3) -0.004(3)
C33 0.044(5) 0.075(7) 0.040(5) -0.025(4) 0.008(4) 0.001(4)
C34 0.047(5) 0.060(6) 0.065(6) -0.025(4) -0.002(4) 0.004(5)
C35 0.059(5) 0.045(5) 0.048(5) -0.019(4) -0.009(4) -0.008(4)
C36 0.044(4) 0.048(5) 0.033(4) -0.011(4) 0.002(3) -0.002(3)
C41 0.035(4) 0.040(4) 0.017(3) -0.003(3) -0.001(3) 0.000(3)
C42 0.047(4) 0.046(5) 0.030(4) -0.010(4) -0.010(3) 0.001(3)
C43 0.090(7) 0.036(5) 0.044(5) -0.019(5) -0.016(5) -0.003(4)
C44 0.075(6) 0.054(6) 0.031(4) 0.013(5) 0.003(4) -0.003(4)
C45 0.056(5) 0.053(6) 0.038(5) 0.010(4) 0.013(4) 0.007(4)
C46 0.040(4) 0.052(5) 0.035(4) -0.005(4) -0.002(3) 0.003(4)
C51 0.030(4) 0.048(5) 0.029(4) -0.009(3) -0.005(3) -0.001(3)
C52 0.044(4) 0.065(6) 0.040(4) -0.018(4) -0.010(4) 0.006(4)
C53 0.051(5) 0.059(6) 0.056(5) -0.025(4) -0.007(4) 0.013(4)
C54 0.046(5) 0.056(6) 0.077(6) -0.021(4) -0.015(5) -0.007(5)
C55 0.055(5) 0.077(7) 0.054(5) -0.021(5) -0.012(4) -0.021(5)
C56 0.046(5) 0.069(6) 0.042(5) -0.022(4) -0.001(4) -0.012(4)
C61 0.035(4) 0.046(5) 0.027(3) -0.015(3) 0.001(3) -0.010(3)
C62 0.036(4) 0.045(5) 0.031(4) -0.009(3) -0.004(3) -0.002(3)
C63 0.037(4) 0.048(5) 0.042(4) -0.011(3) 0.005(3) -0.005(4)
C64 0.051(5) 0.057(5) 0.030(4) -0.020(4) 0.011(3) -0.009(4)
C65 0.064(5) 0.059(6) 0.027(4) -0.012(4) 0.000(4) -0.006(4)
C66 0.038(4) 0.052(5) 0.032(4) -0.007(3) -0.004(3) 0.003(3)

loop_
_atom_type_symbol
_atom_type_description
_atom_type_scat_dispersion_real
_atom_type_scat_dispersion_imag
_atom_type_scat_source
C C 0.0033 0.0016 'International Tables Vol C Tables 4.2.6.8 and 6.1.1.4'
H H 0.0000 0.0000 'International Tables Vol C Tables 4.2.6.8 and 6.1.1.4'
N N 0.0061 0.0033 'International Tables Vol C Tables 4.2.6.8 and 6.1.1.4'
P P 0.1023 0.0942 'International Tables Vol C Tables 4.2.6.8 and 6.1.1.4'
Pt Pt -1.7033 8.3905 'International Tables Vol C Tables 4.2.6.8 and 6.1.1.4'

loop_
_geom_angle_atom_site_label_1
_geom_angle_atom_site_label_2
_geom_angle_atom_site_label_3
_geom_angle
_geom_angle_publ_flag
C2 Pt C4 85.3(3) y
C2 Pt P1 90.9(2) y
C4 Pt P1 175.7(2) y
C2 Pt P2 170.8(2) y
C4 Pt P2 85.6(2) y
P1 Pt P2 98.09(6) y
C31 P1 C11 110.1(3) ?
C31 P1 C21 98.8(3) ?
C11 P1 C21 103.4(3) ?
C31 P1 Pt 115.3(2) ?
C11 P1 Pt 110.4(2) ?
C21 P1 Pt 117.7(2) ?
C61 P2 C41 100.8(3) ?
C61 P2 C51 106.4(3) ?
C41 P2 C51 103.4(3) ?
C61 P2 Pt 112.8(2) ?
C41 P2 Pt 124.2(2) ?
C51 P2 Pt 107.8(2) ?
N1 C1 C2 176.7(12) y
C1 C2 Pt 112.1(5) y
N2 C3 C4 178.0(9) y
C3 C4 Pt 111.8(5) y
C12 C11 C16 119.1(7) ?
C12 C11 P1 126.4(6) ?
C16 C11 P1 114.5(6) ?
C11 C12 C13 119.5(8) ?
C14 C13 C12 120.8(9) ?
C15 C14 C13 120.4(8) ?
C14 C15 C16 120.6(9) ?
C15 C16 C11 119.5(9) ?
C26 C21 C22 117.8(6) ?
C26 C21 P1 123.8(5) ?
C22 C21 P1 118.4(5) ?
C23 C22 C21 120.9(7) ?
C22 C23 C24 120.6(7) ?
C25 C24 C23 119.0(7) ?
C24 C25 C26 120.7(7) ?
C25 C26 C21 120.9(7) ?
C36 C31 C32 118.9(6) ?
C36 C31 P1 122.0(5) ?
C32 C31 P1 118.8(5) ?
C31 C32 C33 118.9(7) ?
C34 C33 C32 121.2(7) ?
C33 C34 C35 120.6(7) ?
C36 C35 C34 119.0(7) ?
C35 C36 C31 121.3(7) ?
C42 C41 C46 117.8(7) ?
C42 C41 P2 118.6(5) ?
C46 C41 P2 123.6(6) ?
C41 C42 C43 120.5(7) ?
C44 C43 C42 119.4(8) ?
C45 C44 C43 119.9(8) ?
C44 C45 C46 121.2(8) ?
C45 C46 C41 121.2(8) ?
C56 C51 C52 118.7(6) ?
C56 C51 P2 124.3(5) ?
C52 C51 P2 117.0(5) ?
C53 C52 C51 119.7(7) ?
C54 C53 C52 120.5(8) ?
C53 C54 C55 120.7(7) ?
C54 C55 C56 120.0(8) ?
C55 C56 C51 120.3(8) ?
C66 C61 C62 118.8(6) ?
C66 C61 P2 120.4(5) ?
C62 C61 P2 120.8(5) ?
C63 C62 C61 119.9(7) ?
C64 C63 C62 120.3(7) ?
C65 C64 C63 120.5(7) ?
C64 C65 C66 120.6(8) ?
C61 C66 C65 120.0(7) ?

loop_
_geom_bond_atom_site_label_1
_geom_bond_atom_site_label_2
_geom_bond_site_symmetry_2
_geom_bond_distance
_geom_bond_publ_flag
Pt C2 . 2.104(7) y
Pt C4 . 2.138(7) y
Pt P1 . 2.2953(18) y
Pt P2 . 2.3161(18) y
P1 C31 . 1.822(7) ?
P1 C11 . 1.826(7) ?
P1 C21 . 1.840(7) ?
P2 C61 . 1.824(7) ?
P2 C41 . 1.830(7) ?
P2 C51 . 1.836(7) ?
N1 C1 . 1.136(10) y
C1 C2 . 1.413(10) y
N2 C3 . 1.150(10) y
C3 C4 . 1.433(10) y
C11 C12 . 1.381(11) ?
C11 C16 . 1.422(10) ?
C12 C13 . 1.396(11) ?
C13 C14 . 1.379(14) ?
C14 C15 . 1.351(15) ?
C15 C16 . 1.394(11) ?
C21 C26 . 1.391(9) ?
C21 C22 . 1.407(9) ?
C22 C23 . 1.374(10) ?
C23 C24 . 1.392(11) ?
C24 C25 . 1.380(11) ?
C25 C26 . 1.386(10) ?
C31 C36 . 1.395(10) ?
C31 C32 . 1.405(9) ?
C32 C33 . 1.407(10) ?
C33 C34 . 1.349(12) ?
C34 C35 . 1.401(11) ?
C35 C36 . 1.382(10) ?
C41 C42 . 1.390(10) ?
C41 C46 . 1.397(10) ?
C42 C43 . 1.403(11) ?
C43 C44 . 1.389(12) ?
C44 C45 . 1.354(13) ?
C45 C46 . 1.365(11) ?
C51 C56 . 1.396(10) ?
C51 C52 . 1.407(10) ?
C52 C53 . 1.396(10) ?
C53 C54 . 1.364(12) ?
C54 C55 . 1.376(12) ?
C55 C56 . 1.395(11) ?
C61 C66 . 1.395(10) ?
C61 C62 . 1.410(9) ?
C62 C63 . 1.395(9) ?
C63 C64 . 1.375(11) ?
C64 C65 . 1.367(11) ?
C65 C66 . 1.397(10) ?
